data_7704547
loop_
_publ_author_name
'Watanabe, Lara K.'
'Wrixon, Justin D.'
'Ahmed, Zeinab S.'
'Hayward, John J.'
'Abbasi, Parisa'
'Pilkington, Melanie'
'Macdonald, Charles L. B.'
'Rawson, Jeremy M.'

_publ_section_title
;
 Oxidative addition of tetrathiocins to palladium(0) and platinum(0): a
 route to dithiolate coordination complexes.
;
_journal_issue 26
_journal_name_full 'Dalton transactions (Cambridge, England : 2003)'
_journal_page_first 9086
_journal_page_last 9093
_journal_paper_doi 10.1039/d0dt01678k
_journal_volume 49
_journal_year 2020
_chemical_formula_moiety 'C36 H36 O2 P2 Pt S2'
_chemical_formula_sum 'C36 H36 O2 P2 Pt S2'
_chemical_formula_weight 821.80
_space_group_crystal_system monoclinic
_space_group_IT_number 14
_space_group_name_Hall '-P 2ybc'
_space_group_name_H-M_alt 'P 1 21/c 1'
_atom_sites_solution_hydrogens geom
_atom_sites_solution_primary intrinsic
_audit_creation_method SHELXL-2017/1
_audit_update_record
;
2019-12-13 deposited with the CCDC.	2020-05-25 downloaded from the CCDC.
;
_cell_angle_alpha 90
_cell_angle_beta 94.925(2)
_cell_angle_gamma 90
_cell_formula_units_Z 4
_cell_length_a 12.1612(5)
_cell_length_b 13.3852(5)
_cell_length_c 23.7430(10)
_cell_measurement_reflns_used 9225
_cell_measurement_temperature 170(2)
_cell_measurement_theta_max 26.40
_cell_measurement_theta_min 2.93
_cell_volume 3850.6(3)
_computing_cell_refinement 'Bruker SAINT'
_computing_data_collection 'Bruker APEX2'
_computing_data_reduction 'Bruker SAINT'
_computing_molecular_graphics 'Bruker SHELXTL'
_computing_publication_material 'Bruker SHELXTL'
_computing_structure_refinement 'SHELXL-2017/1 (Sheldrick, 2017)'
_computing_structure_solution 'SHELXT 2014/5 (Sheldrick, 2014)'
_diffrn_ambient_temperature 170(2)
_diffrn_measured_fraction_theta_full 0.999
_diffrn_measured_fraction_theta_max 0.996
_diffrn_measurement_device_type 'Bruker D8 Venture'
_diffrn_measurement_method 'phi and omega scans'
_diffrn_radiation_type MoK\a
_diffrn_radiation_wavelength 0.71073
_diffrn_reflns_av_R_equivalents 0.0368
_diffrn_reflns_av_unetI/netI 0.0169
_diffrn_reflns_Laue_measured_fraction_full 0.999
_diffrn_reflns_Laue_measured_fraction_max 0.996
_diffrn_reflns_limit_h_max 15
_diffrn_reflns_limit_h_min -15
_diffrn_reflns_limit_k_max 16
_diffrn_reflns_limit_k_min -16
_diffrn_reflns_limit_l_max 29
_diffrn_reflns_limit_l_min -29
_diffrn_reflns_number 85346
_diffrn_reflns_point_group_measured_fraction_full 0.999
_diffrn_reflns_point_group_measured_fraction_max 0.996
_diffrn_reflns_theta_full 25.242
_diffrn_reflns_theta_max 26.447
_diffrn_reflns_theta_min 2.934
_diffrn_source 'fine focus sealed tube'
_exptl_absorpt_coefficient_mu 3.863
_exptl_absorpt_correction_T_max 9.7454
_exptl_absorpt_correction_T_min 0.5704
_exptl_absorpt_correction_type multi-scan
_exptl_absorpt_process_details sadabs
_exptl_crystal_colour yellow
_exptl_crystal_density_diffrn 1.418
_exptl_crystal_description plate
_exptl_crystal_F_000 1632
_exptl_crystal_size_max 0.363
_exptl_crystal_size_mid 0.159
_exptl_crystal_size_min 0.134
_refine_diff_density_max 0.801
_refine_diff_density_min -0.527
_refine_diff_density_rms 0.073
_refine_ls_extinction_method none
_refine_ls_goodness_of_fit_ref 1.029
_refine_ls_hydrogen_treatment constr
_refine_ls_matrix_type full
_refine_ls_number_parameters 390
_refine_ls_number_reflns 7914
_refine_ls_number_restraints 0
_refine_ls_restrained_S_all 1.029
_refine_ls_R_factor_all 0.0268
_refine_ls_R_factor_gt 0.0200
_refine_ls_shift/su_max 0.003
_refine_ls_shift/su_mean 0.000
_refine_ls_structure_factor_coef Fsqd
_refine_ls_weighting_details 'w=1/[\s^2^(Fo^2^)+(0.0175P)^2^+5.0081P] where P=(Fo^2^+2Fc^2^)/3'
_refine_ls_weighting_scheme calc
_refine_ls_wR_factor_gt 0.0424
_refine_ls_wR_factor_ref 0.0450
_reflns_Friedel_coverage 0.000
_reflns_number_gt 6957
_reflns_number_total 7914
_reflns_threshold_expression 'I > 2\s(I)'
_cod_data_source_file d0dt01678k2.cif
_cod_data_source_block lw067_1_p21_c_a_sq
_cod_depositor_comments 'Adding full bibliography for 7704546--7704563.cif.'
_cod_original_sg_symbol_H-M 'P 21/c'
_cod_database_code 7704547
_shelx_shelxl_version_number 2017/1
_shelx_space_group_comment
;
The symmetry employed for this shelxl refinement is uniquely defined
by the following loop, which should always be used as a source of
symmetry information in preference to the above space-group names.
They are only intended as comments.
;
_shelx_estimated_absorpt_t_min 0.119
_shelx_estimated_absorpt_t_max 0.910
_exptl_absorpt_special_details
;
SADABS 2016/2 Bruker AXS Madison WI USA
;

loop_
_space_group_symop_operation_xyz
'x, y, z'
'-x, y+1/2, -z+1/2'
'-x, -y, -z'
'x, -y-1/2, z-1/2'

loop_
_atom_site_label
_atom_site_type_symbol
_atom_site_fract_x
_atom_site_fract_y
_atom_site_fract_z
_atom_site_U_iso_or_equiv
_atom_site_adp_type
_atom_site_occupancy
_atom_site_site_symmetry_order
_atom_site_calc_flag
_atom_site_refinement_flags_posn
_atom_site_refinement_flags_adp
_atom_site_refinement_flags_occupancy
_atom_site_disorder_assembly
_atom_site_disorder_group
Pt1 Pt 0.36714(2) 0.17326(2) 0.70634(2) 0.02107(3) Uani 1 1 d . . . . .
S1 S 0.39827(6) 0.25454(5) 0.62360(3) 0.03048(15) Uani 1 1 d . . . . .
S2 S 0.27459(5) 0.31255(5) 0.73448(3) 0.02479(13) Uani 1 1 d . . . . .
C1 C 0.3338(2) 0.37090(18) 0.62984(10) 0.0240(5) Uani 1 1 d . . . . .
C2 C 0.3381(2) 0.44001(19) 0.58535(11) 0.0273(6) Uani 1 1 d . . . . .
H2 H 0.375764 0.422785 0.553292 0.033 Uiso 1 1 calc R U . . .
C3 C 0.2885(2) 0.53203(19) 0.58765(11) 0.0278(6) Uani 1 1 d . . . . .
C4 C 0.2333(2) 0.55730(19) 0.63581(12) 0.0309(6) Uani 1 1 d . . . . .
C5 C 0.2312(2) 0.49080(19) 0.67987(11) 0.0274(6) Uani 1 1 d . . . . .
H5 H 0.195937 0.509030 0.712530 0.033 Uiso 1 1 calc R U . . .
C6 C 0.2807(2) 0.39617(18) 0.67718(10) 0.0222(5) Uani 1 1 d . . . . .
O1 O 0.28615(17) 0.60302(13) 0.54562(8) 0.0348(5) Uani 1 1 d . . . . .
C7 C 0.3452(3) 0.5798(2) 0.49768(11) 0.0351(7) Uani 1 1 d . . . . .
H7A H 0.316171 0.517578 0.479437 0.042 Uiso 1 1 calc R U . . .
H7B H 0.424548 0.570357 0.509469 0.042 Uiso 1 1 calc R U . . .
C8 C 0.3293(3) 0.6667(2) 0.45701(12) 0.0416(8) Uani 1 1 d . . . . .
H8A H 0.250794 0.673618 0.444517 0.062 Uiso 1 1 calc R U . . .
H8B H 0.371100 0.654449 0.424173 0.062 Uiso 1 1 calc R U . . .
H8C H 0.355877 0.728195 0.475985 0.062 Uiso 1 1 calc R U . . .
O2 O 0.1832(2) 0.64957(15) 0.63419(9) 0.0461(6) Uani 1 1 d . . . . .
C9 C 0.0948(3) 0.6630(2) 0.67093(15) 0.0503(9) Uani 1 1 d . . . . .
H9A H 0.126100 0.672009 0.710490 0.060 Uiso 1 1 calc R U . . .
H9B H 0.046661 0.603267 0.669230 0.060 Uiso 1 1 calc R U . . .
C10 C 0.0298(3) 0.7526(3) 0.65191(17) 0.0601(10) Uani 1 1 d . . . . .
H10A H 0.078039 0.811285 0.653570 0.090 Uiso 1 1 calc R U . . .
H10B H -0.029738 0.762890 0.676647 0.090 Uiso 1 1 calc R U . . .
H10C H -0.001991 0.742581 0.612971 0.090 Uiso 1 1 calc R U . . .
P1 P 0.45153(5) 0.03305(5) 0.67946(3) 0.02166(13) Uani 1 1 d . . . . .
P2 P 0.34585(5) 0.08963(5) 0.78680(3) 0.02136(13) Uani 1 1 d . . . . .
C11 C 0.4498(2) -0.06174(19) 0.73570(11) 0.0258(5) Uani 1 1 d . . . . .
H11A H 0.382501 -0.103263 0.729655 0.031 Uiso 1 1 calc R U . . .
H11B H 0.514976 -0.105963 0.735067 0.031 Uiso 1 1 calc R U . . .
C12 C 0.4519(2) -0.00792(19) 0.79287(10) 0.0255(5) Uani 1 1 d . . . . .
H12A H 0.525399 0.022158 0.802669 0.031 Uiso 1 1 calc R U . . .
H12B H 0.436534 -0.055874 0.822963 0.031 Uiso 1 1 calc R U . . .
C13 C 0.5956(2) 0.0466(2) 0.66585(11) 0.0278(6) Uani 1 1 d . . . . .
C14 C 0.6532(2) -0.0341(2) 0.64601(11) 0.0355(7) Uani 1 1 d . . . . .
H14 H 0.617314 -0.096779 0.640149 0.043 Uiso 1 1 calc R U . . .
C15 C 0.7627(3) -0.0237(3) 0.63474(14) 0.0512(9) Uani 1 1 d . . . . .
H15 H 0.801865 -0.078979 0.621329 0.061 Uiso 1 1 calc R U . . .
C16 C 0.8139(3) 0.0669(4) 0.64306(17) 0.0671(13) Uani 1 1 d . . . . .
H16 H 0.888352 0.074539 0.634634 0.081 Uiso 1 1 calc R U . . .
C17 C 0.7588(3) 0.1464(3) 0.6634(2) 0.0701(13) Uani 1 1 d . . . . .
H17 H 0.795877 0.208363 0.669580 0.084 Uiso 1 1 calc R U . . .
C18 C 0.6484(3) 0.1376(2) 0.67516(16) 0.0489(9) Uani 1 1 d . . . . .
H18 H 0.610386 0.192990 0.689269 0.059 Uiso 1 1 calc R U . . .
C19 C 0.3850(2) -0.02293(19) 0.61553(10) 0.0240(5) Uani 1 1 d . . . . .
C20 C 0.3048(3) -0.0967(2) 0.61658(13) 0.0437(8) Uani 1 1 d . . . . .
H20 H 0.288619 -0.124920 0.651644 0.052 Uiso 1 1 calc R U . . .
C21 C 0.2481(3) -0.1293(3) 0.56679(15) 0.0566(10) Uani 1 1 d . . . . .
H21 H 0.194328 -0.180594 0.567876 0.068 Uiso 1 1 calc R U . . .
C22 C 0.2694(3) -0.0879(2) 0.51591(13) 0.0420(7) Uani 1 1 d . . . . .
H22 H 0.228876 -0.109170 0.482043 0.050 Uiso 1 1 calc R U . . .
C23 C 0.3494(2) -0.0158(2) 0.51405(12) 0.0347(6) Uani 1 1 d . . . . .
H23 H 0.364701 0.012405 0.478833 0.042 Uiso 1 1 calc R U . . .
C24 C 0.4080(2) 0.0160(2) 0.56359(11) 0.0292(6) Uani 1 1 d . . . . .
H24 H 0.464353 0.064812 0.561958 0.035 Uiso 1 1 calc R U . . .
C25 C 0.2173(2) 0.02046(19) 0.78677(11) 0.0260(5) Uani 1 1 d . . . . .
C26 C 0.1385(2) 0.0273(2) 0.74197(13) 0.0394(7) Uani 1 1 d . . . . .
H26 H 0.148510 0.071757 0.711657 0.047 Uiso 1 1 calc R U . . .
C27 C 0.0439(3) -0.0315(3) 0.74120(16) 0.0529(9) Uani 1 1 d . . . . .
H27 H -0.009830 -0.027219 0.709793 0.063 Uiso 1 1 calc R U . . .
C28 C 0.0267(3) -0.0945(2) 0.78422(16) 0.0488(9) Uani 1 1 d . . . . .
H28 H -0.038296 -0.134122 0.782850 0.059 Uiso 1 1 calc R U . . .
C29 C 0.1044(3) -0.1006(2) 0.83012(17) 0.0503(9) Uani 1 1 d . . . . .
H29 H 0.092504 -0.144003 0.860682 0.060 Uiso 1 1 calc R U . . .
C30 C 0.1996(3) -0.0436(2) 0.83159(14) 0.0431(8) Uani 1 1 d . . . . .
H30 H 0.253032 -0.048000 0.863128 0.052 Uiso 1 1 calc R U . . .
C31 C 0.3618(2) 0.15559(19) 0.85348(11) 0.0295(6) Uani 1 1 d . . . . .
C32 C 0.4656(3) 0.1916(2) 0.87264(13) 0.0418(7) Uani 1 1 d . . . . .
H32 H 0.526087 0.182716 0.850321 0.050 Uiso 1 1 calc R U . . .
C33 C 0.4812(4) 0.2405(2) 0.92411(15) 0.0597(11) Uani 1 1 d . . . . .
H33 H 0.552138 0.265262 0.936897 0.072 Uiso 1 1 calc R U . . .
C34 C 0.3942(5) 0.2532(3) 0.95678(14) 0.0731(15) Uani 1 1 d . . . . .
H34 H 0.405538 0.285092 0.992553 0.088 Uiso 1 1 calc R U . . .
C35 C 0.2924(4) 0.2203(3) 0.93794(16) 0.0722(13) Uani 1 1 d . . . . .
H35 H 0.232339 0.230331 0.960390 0.087 Uiso 1 1 calc R U . . .
C36 C 0.2746(3) 0.1718(3) 0.88589(13) 0.0491(8) Uani 1 1 d . . . . .
H36 H 0.202551 0.150023 0.872810 0.059 Uiso 1 1 calc R U . . .

loop_
_atom_site_aniso_label
_atom_site_aniso_U_11
_atom_site_aniso_U_22
_atom_site_aniso_U_33
_atom_site_aniso_U_23
_atom_site_aniso_U_13
_atom_site_aniso_U_12
Pt1 0.02638(5) 0.01976(5) 0.01723(5) 0.00233(4) 0.00288(3) 0.00126(4)
S1 0.0488(4) 0.0215(3) 0.0229(3) 0.0044(3) 0.0133(3) 0.0083(3)
S2 0.0304(3) 0.0245(3) 0.0203(3) 0.0025(2) 0.0066(2) 0.0037(3)
C1 0.0288(14) 0.0200(12) 0.0226(12) 0.0004(10) -0.0012(10) -0.0008(10)
C2 0.0353(15) 0.0236(13) 0.0235(13) -0.0014(10) 0.0060(11) 0.0008(11)
C3 0.0379(15) 0.0214(13) 0.0242(13) 0.0032(10) 0.0038(11) -0.0017(11)
C4 0.0382(16) 0.0209(13) 0.0338(15) 0.0016(11) 0.0048(12) 0.0053(11)
C5 0.0324(14) 0.0243(13) 0.0265(13) -0.0004(11) 0.0076(11) 0.0019(11)
C6 0.0248(13) 0.0219(12) 0.0198(12) 0.0027(10) 0.0019(10) -0.0015(10)
O1 0.0556(13) 0.0225(9) 0.0275(10) 0.0072(8) 0.0109(9) 0.0051(9)
C7 0.0559(19) 0.0257(14) 0.0248(14) -0.0001(11) 0.0094(13) -0.0030(13)
C8 0.069(2) 0.0312(15) 0.0242(14) 0.0040(12) 0.0034(14) -0.0070(15)
O2 0.0662(15) 0.0286(11) 0.0467(13) 0.0098(9) 0.0241(11) 0.0173(10)
C9 0.071(2) 0.0380(18) 0.0444(19) 0.0043(15) 0.0202(17) 0.0171(17)
C10 0.062(2) 0.045(2) 0.074(3) -0.0001(19) 0.010(2) 0.0120(18)
P1 0.0242(3) 0.0208(3) 0.0204(3) 0.0027(2) 0.0047(2) 0.0006(3)
P2 0.0232(3) 0.0239(3) 0.0169(3) 0.0031(2) 0.0013(2) 0.0009(3)
C11 0.0267(14) 0.0232(13) 0.0277(13) 0.0067(11) 0.0041(11) 0.0024(11)
C12 0.0240(13) 0.0292(14) 0.0229(12) 0.0059(11) 0.0000(10) 0.0009(11)
C13 0.0234(13) 0.0359(15) 0.0239(13) 0.0101(11) 0.0003(10) -0.0022(11)
C14 0.0275(15) 0.0508(18) 0.0287(14) 0.0030(13) 0.0061(12) 0.0053(13)
C15 0.0311(17) 0.081(3) 0.0422(18) 0.0170(18) 0.0086(14) 0.0094(18)
C16 0.0254(17) 0.101(3) 0.075(3) 0.053(3) 0.0022(17) 0.002(2)
C17 0.041(2) 0.062(3) 0.104(3) 0.044(2) -0.016(2) -0.0246(19)
C18 0.0357(17) 0.0344(16) 0.074(2) 0.0161(16) -0.0106(16) -0.0069(14)
C19 0.0240(13) 0.0238(12) 0.0244(13) 0.0012(10) 0.0036(10) 0.0033(10)
C20 0.0505(19) 0.0488(19) 0.0312(16) 0.0085(14) -0.0006(14) -0.0201(16)
C21 0.063(2) 0.056(2) 0.047(2) 0.0073(17) -0.0105(17) -0.0328(19)
C22 0.053(2) 0.0381(17) 0.0329(16) -0.0045(13) -0.0075(14) -0.0036(15)
C23 0.0443(17) 0.0344(15) 0.0252(14) 0.0036(12) 0.0006(12) 0.0020(13)
C24 0.0347(15) 0.0259(13) 0.0273(13) 0.0025(11) 0.0044(11) -0.0019(12)
C25 0.0239(13) 0.0258(13) 0.0288(13) 0.0019(11) 0.0057(11) 0.0031(11)
C26 0.0317(16) 0.0480(18) 0.0373(16) 0.0061(14) -0.0031(13) -0.0029(14)
C27 0.0347(18) 0.064(2) 0.057(2) -0.0037(19) -0.0095(16) -0.0059(17)
C28 0.0306(17) 0.0371(17) 0.080(3) -0.0063(17) 0.0137(17) -0.0047(14)
C29 0.0385(18) 0.0393(18) 0.075(2) 0.0176(17) 0.0178(17) -0.0001(15)
C30 0.0352(17) 0.0430(18) 0.0513(19) 0.0177(15) 0.0041(14) -0.0022(14)
C31 0.0460(17) 0.0243(13) 0.0179(12) 0.0033(10) 0.0006(11) 0.0029(12)
C32 0.053(2) 0.0357(17) 0.0341(16) 0.0025(13) -0.0118(14) -0.0041(14)
C33 0.101(3) 0.0347(18) 0.0373(19) 0.0034(15) -0.031(2) -0.0112(19)
C34 0.159(5) 0.0339(19) 0.0231(17) -0.0026(14) -0.010(2) -0.005(2)
C35 0.118(4) 0.064(3) 0.039(2) -0.0150(19) 0.030(2) 0.005(3)
C36 0.059(2) 0.054(2) 0.0356(17) -0.0101(15) 0.0142(15) -0.0001(17)

loop_
_atom_type_symbol
_atom_type_description
_atom_type_scat_dispersion_real
_atom_type_scat_dispersion_imag
_atom_type_scat_source
C C 0.0033 0.0016 'International Tables Vol C Tables 4.2.6.8 and 6.1.1.4'
H H 0.0000 0.0000 'International Tables Vol C Tables 4.2.6.8 and 6.1.1.4'
O O 0.0106 0.0060 'International Tables Vol C Tables 4.2.6.8 and 6.1.1.4'
P P 0.1023 0.0942 'International Tables Vol C Tables 4.2.6.8 and 6.1.1.4'
Pt Pt -1.7033 8.3905 'International Tables Vol C Tables 4.2.6.8 and 6.1.1.4'
S S 0.1246 0.1234 'International Tables Vol C Tables 4.2.6.8 and 6.1.1.4'

loop_
_geom_angle_atom_site_label_1
_geom_angle_atom_site_label_2
_geom_angle_atom_site_label_3
_geom_angle
_geom_angle_site_symmetry_1
_geom_angle_site_symmetry_3
_geom_angle_publ_flag
P2 Pt1 P1 85.10(2) . . ?
P2 Pt1 S1 176.80(2) . . ?
P1 Pt1 S1 92.26(2) . . ?
P2 Pt1 S2 93.54(2) . . ?
P1 Pt1 S2 177.62(2) . . ?
S1 Pt1 S2 89.16(2) . . ?
C1 S1 Pt1 103.86(9) . . ?
C6 S2 Pt1 103.60(8) . . ?
C6 C1 C2 119.9(2) . . ?
C6 C1 S1 121.85(19) . . ?
C2 C1 S1 118.27(19) . . ?
C3 C2 C1 120.9(2) . . ?
C3 C2 H2 119.5 . . ?
C1 C2 H2 119.5 . . ?
O1 C3 C2 124.8(2) . . ?
O1 C3 C4 116.0(2) . . ?
C2 C3 C4 119.1(2) . . ?
O2 C4 C5 124.4(2) . . ?
O2 C4 C3 115.6(2) . . ?
C5 C4 C3 120.0(2) . . ?
C4 C5 C6 120.8(2) . . ?
C4 C5 H5 119.6 . . ?
C6 C5 H5 119.6 . . ?
C1 C6 C5 119.2(2) . . ?
C1 C6 S2 121.53(19) . . ?
C5 C6 S2 119.27(19) . . ?
C3 O1 C7 116.5(2) . . ?
O1 C7 C8 107.2(2) . . ?
O1 C7 H7A 110.3 . . ?
C8 C7 H7A 110.3 . . ?
O1 C7 H7B 110.3 . . ?
C8 C7 H7B 110.3 . . ?
H7A C7 H7B 108.5 . . ?
C7 C8 H8A 109.5 . . ?
C7 C8 H8B 109.5 . . ?
H8A C8 H8B 109.5 . . ?
C7 C8 H8C 109.5 . . ?
H8A C8 H8C 109.5 . . ?
H8B C8 H8C 109.5 . . ?
C4 O2 C9 116.3(2) . . ?
O2 C9 C10 108.7(3) . . ?
O2 C9 H9A 110.0 . . ?
C10 C9 H9A 110.0 . . ?
O2 C9 H9B 110.0 . . ?
C10 C9 H9B 110.0 . . ?
H9A C9 H9B 108.3 . . ?
C9 C10 H10A 109.5 . . ?
C9 C10 H10B 109.5 . . ?
H10A C10 H10B 109.5 . . ?
C9 C10 H10C 109.5 . . ?
H10A C10 H10C 109.5 . . ?
H10B C10 H10C 109.5 . . ?
C13 P1 C19 105.03(12) . . ?
C13 P1 C11 105.55(12) . . ?
C19 P1 C11 106.81(12) . . ?
C13 P1 Pt1 115.85(9) . . ?
C19 P1 Pt1 113.45(8) . . ?
C11 P1 Pt1 109.50(8) . . ?
C31 P2 C25 106.05(13) . . ?
C31 P2 C12 104.91(12) . . ?
C25 P2 C12 103.67(12) . . ?
C31 P2 Pt1 119.30(9) . . ?
C25 P2 Pt1 114.54(9) . . ?
C12 P2 Pt1 106.87(8) . . ?
C12 C11 P1 108.50(17) . . ?
C12 C11 H11A 110.0 . . ?
P1 C11 H11A 110.0 . . ?
C12 C11 H11B 110.0 . . ?
P1 C11 H11B 110.0 . . ?
H11A C11 H11B 108.4 . . ?
C11 C12 P2 107.88(17) . . ?
C11 C12 H12A 110.1 . . ?
P2 C12 H12A 110.1 . . ?
C11 C12 H12B 110.1 . . ?
P2 C12 H12B 110.1 . . ?
H12A C12 H12B 108.4 . . ?
C18 C13 C14 119.8(3) . . ?
C18 C13 P1 120.0(2) . . ?
C14 C13 P1 120.2(2) . . ?
C15 C14 C13 120.4(3) . . ?
C15 C14 H14 119.8 . . ?
C13 C14 H14 119.8 . . ?
C16 C15 C14 119.6(4) . . ?
C16 C15 H15 120.2 . . ?
C14 C15 H15 120.2 . . ?
C17 C16 C15 120.6(3) . . ?
C17 C16 H16 119.7 . . ?
C15 C16 H16 119.7 . . ?
C16 C17 C18 120.8(4) . . ?
C16 C17 H17 119.6 . . ?
C18 C17 H17 119.6 . . ?
C13 C18 C17 118.8(3) . . ?
C13 C18 H18 120.6 . . ?
C17 C18 H18 120.6 . . ?
C24 C19 C20 118.5(2) . . ?
C24 C19 P1 118.5(2) . . ?
C20 C19 P1 122.7(2) . . ?
C21 C20 C19 120.4(3) . . ?
C21 C20 H20 119.8 . . ?
C19 C20 H20 119.8 . . ?
C22 C21 C20 120.3(3) . . ?
C22 C21 H21 119.8 . . ?
C20 C21 H21 119.8 . . ?
C21 C22 C23 119.9(3) . . ?
C21 C22 H22 120.0 . . ?
C23 C22 H22 120.0 . . ?
C22 C23 C24 120.1(3) . . ?
C22 C23 H23 120.0 . . ?
C24 C23 H23 120.0 . . ?
C23 C24 C19 120.6(3) . . ?
C23 C24 H24 119.7 . . ?
C19 C24 H24 119.7 . . ?
C26 C25 C30 119.2(3) . . ?
C26 C25 P2 120.7(2) . . ?
C30 C25 P2 120.1(2) . . ?
C25 C26 C27 119.6(3) . . ?
C25 C26 H26 120.2 . . ?
C27 C26 H26 120.2 . . ?
C28 C27 C26 121.5(3) . . ?
C28 C27 H27 119.2 . . ?
C26 C27 H27 119.2 . . ?
C27 C28 C29 119.5(3) . . ?
C27 C28 H28 120.3 . . ?
C29 C28 H28 120.3 . . ?
C28 C29 C30 120.0(3) . . ?
C28 C29 H29 120.0 . . ?
C30 C29 H29 120.0 . . ?
C29 C30 C25 120.1(3) . . ?
C29 C30 H30 119.9 . . ?
C25 C30 H30 119.9 . . ?
C36 C31 C32 118.8(3) . . ?
C36 C31 P2 122.4(2) . . ?
C32 C31 P2 118.8(2) . . ?
C33 C32 C31 120.2(4) . . ?
C33 C32 H32 119.9 . . ?
C31 C32 H32 119.9 . . ?
C34 C33 C32 120.2(4) . . ?
C34 C33 H33 119.9 . . ?
C32 C33 H33 119.9 . . ?
C35 C34 C33 120.0(3) . . ?
C35 C34 H34 120.0 . . ?
C33 C34 H34 120.0 . . ?
C34 C35 C36 120.8(4) . . ?
C34 C35 H35 119.6 . . ?
C36 C35 H35 119.6 . . ?
C31 C36 C35 119.9(4) . . ?
C31 C36 H36 120.0 . . ?
C35 C36 H36 120.0 . . ?

loop_
_geom_bond_atom_site_label_1
_geom_bond_atom_site_label_2
_geom_bond_distance
_geom_bond_site_symmetry_2
_geom_bond_publ_flag
Pt1 P2 2.2481(6) . ?
Pt1 P1 2.2573(6) . ?
Pt1 S1 2.3052(6) . ?
Pt1 S2 2.3061(6) . ?
S1 C1 1.756(3) . ?
S2 C6 1.768(2) . ?
C1 C6 1.385(3) . ?
C1 C2 1.408(4) . ?
C2 C3 1.375(4) . ?
C2 H2 0.9500 . ?
C3 O1 1.377(3) . ?
C3 C4 1.415(4) . ?
C4 O2 1.377(3) . ?
C4 C5 1.375(4) . ?
C5 C6 1.406(3) . ?
C5 H5 0.9500 . ?
O1 C7 1.431(3) . ?
C7 C8 1.513(4) . ?
C7 H7A 0.9900 . ?
C7 H7B 0.9900 . ?
C8 H8A 0.9800 . ?
C8 H8B 0.9800 . ?
C8 H8C 0.9800 . ?
O2 C9 1.452(4) . ?
C9 C10 1.485(5) . ?
C9 H9A 0.9900 . ?
C9 H9B 0.9900 . ?
C10 H10A 0.9800 . ?
C10 H10B 0.9800 . ?
C10 H10C 0.9800 . ?
P1 C13 1.818(3) . ?
P1 C19 1.819(3) . ?
P1 C11 1.843(2) . ?
P2 C31 1.809(3) . ?
P2 C25 1.817(3) . ?
P2 C12 1.832(3) . ?
C11 C12 1.535(4) . ?
C11 H11A 0.9900 . ?
C11 H11B 0.9900 . ?
C12 H12A 0.9900 . ?
C12 H12B 0.9900 . ?
C13 C18 1.386(4) . ?
C13 C14 1.391(4) . ?
C14 C15 1.388(4) . ?
C14 H14 0.9500 . ?
C15 C16 1.369(6) . ?
C15 H15 0.9500 . ?
C16 C17 1.367(6) . ?
C16 H16 0.9500 . ?
C17 C18 1.399(5) . ?
C17 H17 0.9500 . ?
C18 H18 0.9500 . ?
C19 C24 1.389(4) . ?
C19 C20 1.390(4) . ?
C20 C21 1.387(4) . ?
C20 H20 0.9500 . ?
C21 C22 1.374(5) . ?
C21 H21 0.9500 . ?
C22 C23 1.375(4) . ?
C22 H22 0.9500 . ?
C23 C24 1.388(4) . ?
C23 H23 0.9500 . ?
C24 H24 0.9500 . ?
C25 C26 1.372(4) . ?
C25 C30 1.397(4) . ?
C26 C27 1.393(4) . ?
C26 H26 0.9500 . ?
C27 C28 1.355(5) . ?
C27 H27 0.9500 . ?
C28 C29 1.383(5) . ?
C28 H28 0.9500 . ?
C29 C30 1.385(4) . ?
C29 H29 0.9500 . ?
C30 H30 0.9500 . ?
C31 C36 1.379(4) . ?
C31 C32 1.392(4) . ?
C32 C33 1.384(4) . ?
C32 H32 0.9500 . ?
C33 C34 1.375(6) . ?
C33 H33 0.9500 . ?
C34 C35 1.353(6) . ?
C34 H34 0.9500 . ?
C35 C36 1.396(5) . ?
C35 H35 0.9500 . ?
C36 H36 0.9500 . ?
